data_2242672
loop_
_publ_author_name
'Mishnev, Anatoly'
'Bisenieks, Egils'
'Mandrika, Ilona'
'Petrovska, Ramona'
'Kalme, Zenta'
'Bruvere, Imanta'
'Duburs, Gunars'

_publ_section_title
;
 Crystal structure and metabolic activity of
 4-(thien-2-yl)-2-methyl-5-oxo-1,4,5,6,7,8-hexahydroquinoline-3-carboxylic
 acid ethoxycarbonylphenylmethylester
;
_journal_coeditor_code MW2138
_journal_issue 11
_journal_name_full 'Acta Crystallographica Section E'
_journal_page_first 1577
_journal_page_last 1579
_journal_paper_doi 10.1107/S2056989018014251
_journal_volume 74
_journal_year 2018
_chemical_formula_iupac 'C25 H25 N O5 S'
_chemical_formula_moiety 'C25 H25 N O5 S'
_chemical_formula_sum 'C25 H25 N O5 S'
_chemical_formula_weight 451.52
_chemical_name_systematic
;
4-(Thien-2-yl)-2-methyl-5-oxo-1,4,5,6,7,8-hexahydroquinoline-3-carboxylic acid
ethoxycarbonylphenylmethylester
;
_space_group_crystal_system monoclinic
_space_group_IT_number 14
_space_group_name_Hall '-P 2yab'
_space_group_name_H-M_alt 'P 1 21/a 1'
_symmetry_space_group_name_Hall '-P 2yab'
_symmetry_space_group_name_H-M 'P 1 21/a 1'
_atom_sites_solution_hydrogens mixed
_atom_sites_solution_primary direct
_atom_sites_solution_secondary difmap
_audit_creation_method SHELXL-2018/1
_cell_angle_alpha 90
_cell_angle_beta 95.4750(10)
_cell_angle_gamma 90
_cell_formula_units_Z 4
_cell_length_a 13.9560(4)
_cell_length_b 8.2829(2)
_cell_length_c 19.9532(6)
_cell_measurement_reflns_used 25734
_cell_measurement_temperature 190(2)
_cell_measurement_theta_max 27.485
_cell_measurement_theta_min 0.998
_cell_volume 2295.99(11)
_computing_cell_refinement
;
HKL Scalepack (Otwinowski & Minor, 1997)
;
_computing_data_collection
;
COLLECT (Bruker, 2001)
;
_computing_data_reduction
;
HKL Denzo (Otwinowski & Minor, 1997)
;
_computing_molecular_graphics
;
ORTEP-3 for Windows (Farrugia, 2012)
;
_computing_publication_material
;
publCIF (Westrip, 2010)
;
_computing_structure_refinement
;
<i>SHELXL2018/1</i> (Sheldrick, 2015)
;
_computing_structure_solution
;
SIR2004 (Burla <i>et al.</i>,  2005)
;
_diffrn_ambient_temperature 190(2)
_diffrn_measured_fraction_theta_full 0.998
_diffrn_measured_fraction_theta_max 0.993
_diffrn_measurement_device_type 'Nonius KappaCCD'
_diffrn_measurement_method CCD
_diffrn_radiation_type MoK\a
_diffrn_radiation_wavelength 0.71073
_diffrn_reflns_av_R_equivalents 0.0830
_diffrn_reflns_av_unetI/netI 0.0951
_diffrn_reflns_limit_h_max 17
_diffrn_reflns_limit_h_min -18
_diffrn_reflns_limit_k_max 9
_diffrn_reflns_limit_k_min -10
_diffrn_reflns_limit_l_max 25
_diffrn_reflns_limit_l_min -25
_diffrn_reflns_number 16429
_diffrn_reflns_theta_full 27.400
_diffrn_reflns_theta_max 27.452
_diffrn_reflns_theta_min 2.051
_exptl_absorpt_coefficient_mu 0.177
_exptl_absorpt_correction_type none
_exptl_crystal_colour colourless
_exptl_crystal_density_diffrn 1.306
_exptl_crystal_density_method 'not measured'
_exptl_crystal_description plate
_exptl_crystal_F_000 952
_exptl_crystal_size_max 0.3
_exptl_crystal_size_mid 0.2
_exptl_crystal_size_min 0.05
_refine_diff_density_max 0.700
_refine_diff_density_min -0.637
_refine_ls_extinction_method none
_refine_ls_goodness_of_fit_ref 1.029
_refine_ls_hydrogen_treatment mixed
_refine_ls_matrix_type full
_refine_ls_number_parameters 290
_refine_ls_number_reflns 5205
_refine_ls_number_restraints 27
_refine_ls_restrained_S_all 1.036
_refine_ls_R_factor_all 0.1426
_refine_ls_R_factor_gt 0.0648
_refine_ls_shift/su_max 0.000
_refine_ls_shift/su_mean 0.000
_refine_ls_structure_factor_coef Fsqd
_refine_ls_weighting_details 'w=1/[\s^2^(Fo^2^)+(0.0734P)^2^+0.4915P] where P=(Fo^2^+2Fc^2^)/3'
_refine_ls_weighting_scheme calc
_refine_ls_wR_factor_gt 0.1409
_refine_ls_wR_factor_ref 0.1664
_reflns_number_gt 2784
_reflns_number_total 5205
_reflns_threshold_expression 'I > 2\s(I)'
_cod_data_source_file mw2138sup1.cif
_cod_data_source_block I
_cod_database_code 2242672
_shelx_space_group_comment
;
The symmetry employed for this shelxl refinement is uniquely defined
by the following loop, which should always be used as a source of
symmetry information in preference to the above space-group names.
They are only intended as comments.
;

loop_
_space_group_symop_operation_xyz
'x, y, z'
'-x+1/2, y+1/2, -z'
'-x, -y, -z'
'x-1/2, -y-1/2, z'

loop_
_atom_site_type_symbol
_atom_site_label
_atom_site_fract_x
_atom_site_fract_y
_atom_site_fract_z
_atom_site_U_iso_or_equiv
_atom_site_adp_type
_atom_site_calc_flag
_atom_site_occupancy
_atom_site_disorder_assembly
_atom_site_disorder_group
O O1 0.75161(15) 0.4350(2) 0.57527(10) 0.0476(5) Uani d 1 . .
O O2 0.85597(15) 0.2267(2) 0.58740(10) 0.0491(6) Uani d 1 . .
O O3 0.90570(12) 0.3165(2) 0.71788(9) 0.0325(4) Uani d 1 . .
O O4 0.75961(13) 0.2072(2) 0.72353(9) 0.0381(5) Uani d 1 . .
O O5 0.71302(13) -0.3042(2) 0.83280(10) 0.0406(5) Uani d 1 . .
N N1 1.02122(16) -0.0942(3) 0.82113(12) 0.0339(6) Uani d 1 . .
H H1 1.084(2) -0.117(3) 0.8230(14) 0.042(8) Uiso d 1 . .
C C1 0.6277(3) 0.2471(5) 0.53168(18) 0.0680(10) Uani d 1 . .
H H1A 0.579524 0.304182 0.553506 0.102 Uiso calc 1 . .
H H1B 0.656522 0.165993 0.561506 0.102 Uiso calc 1 . .
H H1C 0.598542 0.196772 0.491455 0.102 Uiso calc 1 . .
C C2 0.7039(3) 0.3638(4) 0.51375(15) 0.0554(9) Uani d 1 . .
H H2A 0.750855 0.307788 0.489403 0.067 Uiso calc 1 . .
H H2B 0.674782 0.448237 0.484926 0.067 Uiso calc 1 . .
C C3 0.8232(2) 0.3498(3) 0.60713(14) 0.0374(7) Uani d 1 . .
C C4 0.8592(2) 0.4337(3) 0.67260(13) 0.0359(7) Uani d 1 . .
H H4 0.804706 0.481625 0.692952 0.043 Uiso calc 1 . .
C C5 0.84575(19) 0.2011(3) 0.73912(13) 0.0285(6) Uani d 1 . .
C C6 0.89291(17) 0.0766(3) 0.78203(12) 0.0256(6) Uani d 1 . .
C C7 0.8235(2) -0.0249(3) 0.81920(18) 0.0248(6) Uani d 0.7220(19) A 1
H H7 0.764037 -0.038227 0.789419 0.030 Uiso calc 0.7220(19) A 1
C C7A 0.8263(4) -0.0218(4) 0.8227(3) 0.0248(6) Uani d 0.2780(19) A 2
H H7A 0.762752 -0.028573 0.797242 0.030 Uiso calc 0.2780(19) A 2
C C8 0.86523(17) -0.1902(3) 0.83423(12) 0.0251(6) Uani d 1 . .
C C9 0.96138(18) -0.2152(3) 0.83726(13) 0.0295(6) Uani d 1 . .
C C10 0.98829(17) 0.0443(3) 0.78774(13) 0.0287(6) Uani d 1 . .
C C11 1.06707(18) 0.1369(3) 0.75901(16) 0.0390(7) Uani d 1 . .
H H11A 1.062770 0.248735 0.770943 0.059 Uiso calc 1 . .
H H11B 1.060541 0.126373 0.710874 0.059 Uiso calc 1 . .
H H11C 1.128378 0.094786 0.776803 0.059 Uiso calc 1 . .
C C12 1.00698(19) -0.3764(3) 0.85434(15) 0.0379(7) Uani d 1 . .
H H12A 1.070133 -0.360302 0.878193 0.046 Uiso calc 1 . .
H H12B 1.015047 -0.435159 0.813211 0.046 Uiso calc 1 . .
C C13 0.9449(2) -0.4740(3) 0.89777(16) 0.0414(7) Uani d 1 . .
H H13A 0.971046 -0.582158 0.903550 0.050 Uiso calc 1 . .
H H13B 0.946104 -0.424442 0.941887 0.050 Uiso calc 1 . .
C C14 0.84209(19) -0.4835(3) 0.86628(15) 0.0372(7) Uani d 1 . .
H H14A 0.839455 -0.555513 0.827814 0.045 Uiso calc 1 . .
H H14B 0.802365 -0.529681 0.898707 0.045 Uiso calc 1 . .
C C15 0.80077(18) -0.3218(3) 0.84359(13) 0.0286(6) Uani d 1 . .
C C16 0.79862(18) 0.0618(6) 0.88204(13) 0.0268(8) Uani d 0.7220(19) A 1
C C17 0.71371(14) 0.1323(5) 0.89469(16) 0.0504(3) Uani d 0.7220(19) A 1
H H17 0.659559 0.135793 0.863710 0.060 Uiso calc 0.7220(19) A 1
C C18 0.71712(14) 0.1995(4) 0.96007(17) 0.0507(11) Uani d 0.7220(19) A 1
H H18 0.664822 0.250935 0.976335 0.061 Uiso calc 0.7220(19) A 1
C C19 0.80236(17) 0.1825(5) 0.99655(12) 0.0566(14) Uani d 0.7220(19) A 1
H H19 0.816290 0.219499 1.040409 0.068 Uiso calc 0.7220(19) A 1
S S1 0.88191(9) 0.0831(2) 0.95088(8) 0.0504(3) Uani d 0.7220(19) A 1
C C16A 0.8149(5) 0.051(2) 0.8910(5) 0.0268(8) Uani d 0.2780(19) A 2
C C17A 0.8822(4) 0.0718(18) 0.9447(6) 0.0504(3) Uani d 0.2780(19) A 2
H H17A 0.944587 0.031398 0.946420 0.060 Uiso calc 0.2780(19) A 2
C C18A 0.8467(5) 0.1615(13) 0.9974(4) 0.0507(11) Uani d 0.2780(19) A 2
H H18A 0.884048 0.186414 1.037172 0.061 Uiso calc 0.2780(19) A 2
C C19A 0.7546(5) 0.2074(13) 0.9850(3) 0.0566(14) Uani d 0.2780(19) A 2
H H19A 0.720689 0.267213 1.014343 0.068 Uiso calc 0.2780(19) A 2
S S1A 0.7081(2) 0.1401(5) 0.90743(15) 0.0504(3) Uani d 0.2780(19) A 2
C C20 0.9317(2) 0.5633(3) 0.66095(14) 0.0394(7) Uani d 1 . .
C C21 0.9020(2) 0.7238(3) 0.65493(14) 0.0431(8) Uani d 1 . .
H H21 0.838704 0.751127 0.660639 0.052 Uiso calc 1 . .
C C22 0.9669(3) 0.8425(4) 0.64045(16) 0.0545(9) Uani d 1 . .
H H22 0.946545 0.949129 0.635671 0.065 Uiso calc 1 . .
C C23 1.0606(3) 0.8041(4) 0.63313(18) 0.0646(10) Uani d 1 . .
H H23 1.103624 0.884474 0.623274 0.077 Uiso calc 1 . .
C C24 1.0917(3) 0.6457(4) 0.6404(2) 0.0700(11) Uani d 1 . .
H H24 1.155706 0.619703 0.636399 0.084 Uiso calc 1 . .
C C25 1.0266(2) 0.5263(4) 0.65351(18) 0.0563(9) Uani d 1 . .
H H25 1.047088 0.419597 0.657395 0.068 Uiso calc 1 . .

loop_
_atom_site_aniso_label
_atom_site_aniso_U_11
_atom_site_aniso_U_22
_atom_site_aniso_U_33
_atom_site_aniso_U_12
_atom_site_aniso_U_13
_atom_site_aniso_U_23
O1 0.0618(14) 0.0392(11) 0.0398(12) 0.0095(10) -0.0058(10) 0.0052(9)
O2 0.0655(15) 0.0385(12) 0.0443(13) 0.0115(10) 0.0104(11) -0.0041(10)
O3 0.0325(10) 0.0299(10) 0.0360(11) 0.0012(8) 0.0080(8) 0.0095(8)
O4 0.0284(11) 0.0410(11) 0.0451(12) 0.0073(8) 0.0045(9) 0.0111(9)
O5 0.0237(11) 0.0410(11) 0.0574(13) -0.0076(9) 0.0057(9) -0.0006(10)
N1 0.0174(12) 0.0310(12) 0.0530(15) 0.0010(10) 0.0018(10) 0.0108(11)
C1 0.083(3) 0.074(2) 0.046(2) -0.014(2) -0.0019(19) 0.0048(18)
C2 0.075(2) 0.0536(19) 0.0348(18) -0.0023(18) -0.0074(16) 0.0111(15)
C3 0.0494(18) 0.0321(15) 0.0321(15) 0.0035(14) 0.0107(14) 0.0079(13)
C4 0.0452(17) 0.0298(14) 0.0335(15) 0.0095(13) 0.0078(13) 0.0084(12)
C5 0.0294(15) 0.0269(13) 0.0305(14) 0.0040(12) 0.0096(12) 0.0022(11)
C6 0.0241(13) 0.0256(13) 0.0273(13) -0.0008(11) 0.0031(11) 0.0006(11)
C7 0.0174(13) 0.0259(13) 0.0305(14) 0.0003(10) 0.0001(11) 0.0013(11)
C7A 0.0174(13) 0.0259(13) 0.0305(14) 0.0003(10) 0.0001(11) 0.0013(11)
C8 0.0220(13) 0.0260(13) 0.0278(14) -0.0026(11) 0.0047(10) 0.0002(11)
C9 0.0245(14) 0.0250(13) 0.0392(16) -0.0018(11) 0.0033(12) 0.0018(11)
C10 0.0255(14) 0.0251(13) 0.0357(15) -0.0024(11) 0.0038(11) 0.0030(11)
C11 0.0255(15) 0.0347(15) 0.0577(19) -0.0005(12) 0.0083(13) 0.0102(14)
C12 0.0301(15) 0.0279(14) 0.0555(19) 0.0046(12) 0.0026(13) 0.0071(13)
C13 0.0425(17) 0.0264(14) 0.0556(19) 0.0040(13) 0.0064(14) 0.0101(13)
C14 0.0397(16) 0.0267(14) 0.0468(17) -0.0050(12) 0.0119(13) -0.0012(12)
C15 0.0283(15) 0.0301(14) 0.0276(14) -0.0037(12) 0.0048(11) -0.0031(11)
C16 0.0268(18) 0.0221(15) 0.0319(18) 0.0046(15) 0.0052(14) 0.0060(15)
C17 0.0604(6) 0.0523(6) 0.0378(6) -0.0114(4) 0.0017(4) -0.0017(4)
C18 0.069(3) 0.036(2) 0.053(3) -0.008(2) 0.033(2) -0.008(2)
C19 0.085(4) 0.050(2) 0.038(2) -0.016(3) 0.020(2) -0.0116(18)
S1 0.0604(6) 0.0523(6) 0.0378(6) -0.0114(4) 0.0017(4) -0.0017(4)
C16A 0.0268(18) 0.0221(15) 0.0319(18) 0.0046(15) 0.0052(14) 0.0060(15)
C17A 0.0604(6) 0.0523(6) 0.0378(6) -0.0114(4) 0.0017(4) -0.0017(4)
C18A 0.069(3) 0.036(2) 0.053(3) -0.008(2) 0.033(2) -0.008(2)
C19A 0.085(4) 0.050(2) 0.038(2) -0.016(3) 0.020(2) -0.0116(18)
S1A 0.0604(6) 0.0523(6) 0.0378(6) -0.0114(4) 0.0017(4) -0.0017(4)
C20 0.058(2) 0.0305(15) 0.0318(15) -0.0001(14) 0.0137(14) 0.0037(12)
C21 0.066(2) 0.0301(15) 0.0326(16) 0.0020(15) -0.0012(14) 0.0039(12)
C22 0.087(3) 0.0302(16) 0.0449(19) -0.0051(18) 0.0009(18) 0.0012(14)
C23 0.092(3) 0.0387(19) 0.067(2) -0.0210(19) 0.026(2) -0.0016(17)
C24 0.070(3) 0.047(2) 0.099(3) -0.0094(18) 0.041(2) 0.002(2)
C25 0.064(2) 0.0356(17) 0.075(2) -0.0012(16) 0.0362(19) 0.0043(16)

loop_
_atom_type_symbol
_atom_type_description
_atom_type_scat_dispersion_real
_atom_type_scat_dispersion_imag
_atom_type_scat_source
C C 0.0033 0.0016 'International Tables Vol C Tables 4.2.6.8 and 6.1.1.4'
H H 0.0000 0.0000 'International Tables Vol C Tables 4.2.6.8 and 6.1.1.4'
N N 0.0061 0.0033 'International Tables Vol C Tables 4.2.6.8 and 6.1.1.4'
O O 0.0106 0.0060 'International Tables Vol C Tables 4.2.6.8 and 6.1.1.4'
S S 0.1246 0.1234 'International Tables Vol C Tables 4.2.6.8 and 6.1.1.4'

loop_
_geom_angle_atom_site_label_1
_geom_angle_atom_site_label_2
_geom_angle_atom_site_label_3
_geom_angle
C2 C1 H1A 109.5
C2 C1 H1B 109.5
H1A C1 H1B 109.5
C2 C1 H1C 109.5
H1A C1 H1C 109.5
H1B C1 H1C 109.5
C3 O1 C2 116.5(2)
O4 C5 O3 120.9(2)
O4 C5 C6 124.1(2)
O3 C5 C6 115.0(2)
O3 C4 C20 108.0(2)
O3 C4 C3 108.8(2)
C20 C4 C3 111.4(2)
O3 C4 H4 109.5
C20 C4 H4 109.5
C3 C4 H4 109.5
C5 O3 C4 114.5(2)
O2 C3 O1 125.8(3)
O2 C3 C4 124.4(3)
O1 C3 C4 109.8(2)
C9 N1 C10 122.8(2)
C9 N1 H1 117.0(18)
C10 N1 H1 118.4(19)
O1 C2 C1 109.5(3)
O1 C2 H2A 109.8
C1 C2 H2A 109.8
O1 C2 H2B 109.8
C1 C2 H2B 109.8
H2A C2 H2B 108.2
C10 C6 C5 125.1(2)
C10 C6 C7A 119.6(3)
C5 C6 C7A 115.2(3)
C10 C6 C7 121.0(2)
C5 C6 C7 113.8(2)
C8 C9 N1 120.3(2)
C8 C9 C12 122.9(2)
N1 C9 C12 116.8(2)
C9 C8 C15 120.6(2)
C9 C8 C7A 119.4(3)
C15 C8 C7A 120.1(3)
C9 C8 C7 120.7(2)
C15 C8 C7 118.7(2)
C10 C11 H11A 109.5
C10 C11 H11B 109.5
H11A C11 H11B 109.5
C10 C11 H11C 109.5
H11A C11 H11C 109.5
H11B C11 H11C 109.5
C6 C10 N1 118.9(2)
C6 C10 C11 128.2(2)
N1 C10 C11 112.7(2)
C9 C12 C13 110.5(2)
C9 C12 H12A 109.5
C13 C12 H12A 109.5
C9 C12 H12B 109.5
C13 C12 H12B 109.5
H12A C12 H12B 108.1
C15 C14 C13 113.5(2)
C15 C14 H14A 108.9
C13 C14 H14A 108.9
C15 C14 H14B 108.9
C13 C14 H14B 108.9
H14A C14 H14B 107.7
C14 C13 C12 111.2(2)
C14 C13 H13A 109.4
C12 C13 H13A 109.4
C14 C13 H13B 109.4
C12 C13 H13B 109.4
H13A C13 H13B 108.0
O5 C15 C8 120.8(2)
O5 C15 C14 120.2(2)
C8 C15 C14 119.1(2)
C8 C7 C16 112.4(3)
C8 C7 C6 110.3(2)
C16 C7 C6 110.3(3)
C8 C7 H7 107.9
C16 C7 H7 107.9
C6 C7 H7 107.9
C17 C16 C7 128.87(18)
C17 C16 S1 109.9
C7 C16 S1 121.23(18)
C16 C17 C18 112.6
C16 C17 H17 123.7
C18 C17 H17 123.7
C19 C18 C17 114.2
C19 C18 H18 122.9
C17 C18 H18 122.9
C18 C19 S1 110.4
C18 C19 H19 124.8
S1 C19 H19 124.8
C19 S1 C16 92.9
C8 C7A C16A 107.4(6)
C8 C7A C6 110.3(3)
C16A C7A C6 112.7(8)
C8 C7A H7A 108.8
C16A C7A H7A 108.8
C6 C7A H7A 108.8
C17A C16A C7A 129.3(4)
C17A C16A S1A 109.9
C7A C16A S1A 120.6(4)
C16A C17A C18A 112.6
C16A C17A H17A 123.7
C18A C17A H17A 123.7
C19A C18A C17A 114.2
C19A C18A H18A 122.9
C17A C18A H18A 122.9
C18A C19A S1A 110.4
C18A C19A H19A 124.8
S1A C19A H19A 124.8
C19A S1A C16A 92.9
C25 C20 C21 118.9(3)
C25 C20 C4 121.5(2)
C21 C20 C4 119.6(3)
C22 C21 C20 120.0(3)
C22 C21 H21 120.0
C20 C21 H21 120.0
C23 C22 C21 120.5(3)
C23 C22 H22 119.7
C21 C22 H22 119.7
C22 C23 C24 120.1(3)
C22 C23 H23 119.9
C24 C23 H23 119.9
C25 C24 C23 119.5(4)
C25 C24 H24 120.3
C23 C24 H24 120.3
C20 C25 C24 121.0(3)
C20 C25 H25 119.5
C24 C25 H25 119.5

loop_
_geom_bond_atom_site_label_1
_geom_bond_atom_site_label_2
_geom_bond_distance
C1 C2 1.505(5)
C1 H1A 0.9600
C1 H1B 0.9600
C1 H1C 0.9600
O1 C3 1.334(3)
O1 C2 1.463(4)
C5 O4 1.214(3)
C5 O3 1.364(3)
C5 C6 1.456(3)
O5 C15 1.232(3)
C4 O3 1.438(3)
C4 C20 1.508(4)
C4 C3 1.522(4)
C4 H4 0.9800
C3 O2 1.200(3)
N1 C9 1.363(3)
N1 C10 1.383(3)
N1 H1 0.89(3)
C2 H2A 0.9700
C2 H2B 0.9700
C6 C10 1.352(3)
C6 C7A 1.527(4)
C6 C7 1.527(3)
C9 C8 1.353(3)
C9 C12 1.504(3)
C8 C15 1.437(3)
C8 C7A 1.507(4)
C8 C7 1.507(3)
C11 C10 1.498(4)
C11 H11A 0.9600
C11 H11B 0.9600
C11 H11C 0.9600
C12 C13 1.516(4)
C12 H12A 0.9700
C12 H12B 0.9700
C14 C15 1.510(4)
C14 C13 1.513(4)
C14 H14A 0.9700
C14 H14B 0.9700
C13 H13A 0.9700
C13 H13B 0.9700
C7 C16 1.514(3)
C7 H7 0.9800
C16 C17 1.3662
C16 S1 1.7216
C17 C18 1.4147
C17 H17 0.9300
C18 C19 1.3415
C18 H18 0.9300
C19 S1 1.7128
C19 H19 0.9300
C7A C16A 1.514(4)
C7A H7A 0.9800
C16A C17A 1.3662
C16A S1A 1.7217
C17A C18A 1.4147
C17A H17A 0.9300
C18A C19A 1.3415
C18A H18A 0.9300
C19A S1A 1.7129
C19A H19A 0.9300
C20 C25 1.380(4)
C20 C21 1.394(4)
C21 C22 1.386(4)
C21 H21 0.9300
C22 C23 1.367(5)
C22 H22 0.9300
C23 C24 1.385(5)
C23 H23 0.9300
C24 C25 1.384(4)
C24 H24 0.9300
C25 H25 0.9300

loop_
_geom_hbond_atom_site_label_D
_geom_hbond_atom_site_label_H
_geom_hbond_atom_site_label_A
_geom_hbond_site_symmetry_A
_geom_hbond_distance_DH
_geom_hbond_distance_HA
_geom_hbond_distance_DA
_geom_hbond_angle_DHA
_geom_hbond_publ_flag
N1 H1 O5 4_655 0.89(3) 1.91(3) 2.794(3) 171(3) yes

loop_
_geom_torsion_atom_site_label_1
_geom_torsion_atom_site_label_2
_geom_torsion_atom_site_label_3
_geom_torsion_atom_site_label_4
_geom_torsion
O4 C5 O3 C4 -4.6(3)
C6 C5 O3 C4 176.8(2)
C20 C4 O3 C5 172.9(2)
C3 C4 O3 C5 -66.1(3)
C2 O1 C3 O2 5.5(4)
C2 O1 C3 C4 -175.4(2)
O3 C4 C3 O2 -23.9(4)
C20 C4 C3 O2 95.0(3)
O3 C4 C3 O1 157.0(2)
C20 C4 C3 O1 -84.1(3)
C3 O1 C2 C1 84.0(3)
O4 C5 C6 C10 163.8(3)
O3 C5 C6 C10 -17.6(4)
O4 C5 C6 C7A -16.1(5)
O3 C5 C6 C7A 162.5(3)
O4 C5 C6 C7 -13.2(4)
O3 C5 C6 C7 165.4(2)
C10 N1 C9 C8 -14.3(4)
C10 N1 C9 C12 162.4(3)
N1 C9 C8 C15 172.8(2)
C12 C9 C8 C15 -3.7(4)
N1 C9 C8 C7A -8.7(5)
C12 C9 C8 C7A 174.7(4)
N1 C9 C8 C7 -5.6(4)
C12 C9 C8 C7 177.9(3)
C5 C6 C10 N1 -169.0(2)
C7A C6 C10 N1 10.9(5)
C7 C6 C10 N1 7.8(4)
C5 C6 C10 C11 7.7(4)
C7A C6 C10 C11 -172.4(4)
C7 C6 C10 C11 -175.5(3)
C9 N1 C10 C6 13.0(4)
C9 N1 C10 C11 -164.1(3)
C8 C9 C12 C13 -27.0(4)
N1 C9 C12 C13 156.3(2)
C15 C14 C13 C12 -48.6(3)
C9 C12 C13 C14 51.9(3)
C9 C8 C15 O5 -171.0(2)
C7A C8 C15 O5 10.5(5)
C7 C8 C15 O5 7.4(4)
C9 C8 C15 C14 8.4(4)
C7A C8 C15 C14 -170.1(4)
C7 C8 C15 C14 -173.2(3)
C13 C14 C15 O5 -162.0(3)
C13 C14 C15 C8 18.6(4)
C9 C8 C7 C16 -100.6(3)
C15 C8 C7 C16 81.0(4)
C9 C8 C7 C6 22.9(4)
C15 C8 C7 C6 -155.5(2)
C10 C6 C7 C8 -24.2(4)
C5 C6 C7 C8 153.0(2)
C10 C6 C7 C16 100.6(3)
C5 C6 C7 C16 -82.3(3)
C8 C7 C16 C17 -127.5(3)
C6 C7 C16 C17 109.0(4)
C8 C7 C16 S1 52.4(5)
C6 C7 C16 S1 -71.1(4)
C7 C16 C17 C18 178.9(6)
S1 C16 C17 C18 -1.1
C16 C17 C18 C19 0.5
C17 C18 C19 S1 0.3
C18 C19 S1 C16 -0.7
C17 C16 S1 C19 1.0
C7 C16 S1 C19 -178.9(5)
C9 C8 C7A C16A -94.3(6)
C15 C8 C7A C16A 84.1(7)
C9 C8 C7A C6 28.9(6)
C15 C8 C7A C6 -152.7(3)
C10 C6 C7A C8 -30.1(6)
C5 C6 C7A C8 149.8(4)
C10 C6 C7A C16A 89.9(5)
C5 C6 C7A C16A -90.2(5)
C8 C7A C16A C17A 56.8(10)
C6 C7A C16A C17A -64.8(9)
C8 C7A C16A S1A -129.4(9)
C6 C7A C16A S1A 108.9(11)
C7A C16A C17A C18A 173.3(17)
S1A C16A C17A C18A -1.1
C16A C17A C18A C19A 0.5
C17A C18A C19A S1A 0.3
C18A C19A S1A C16A -0.7
C17A C16A S1A C19A 1.0
C7A C16A S1A C19A -173.9(15)
O3 C4 C20 C25 39.8(4)
C3 C4 C20 C25 -79.7(3)
O3 C4 C20 C21 -142.7(2)
C3 C4 C20 C21 97.8(3)
C25 C20 C21 C22 1.2(4)
C4 C20 C21 C22 -176.4(3)
C20 C21 C22 C23 -1.2(5)
C21 C22 C23 C24 -0.2(5)
C22 C23 C24 C25 1.5(6)
C21 C20 C25 C24 0.1(5)
C4 C20 C25 C24 177.6(3)
C23 C24 C25 C20 -1.4(6)
